data_1554191
loop_
_publ_author_name
'Amenuvor, Gershon'
'Darkwa, James'
'Makhubela, Banothile C. E.'

_publ_section_title
;
 Homogeneous polymetallic ruthenium(ii)^zinc(ii) complexes: robust
 catalysts for the efficient hydrogenation of levulinic acid to
 \g-valerolactone
;
_journal_issue 9
_journal_name_full 'Catalysis Science &amp; Technology'
_journal_page_first 2370
_journal_paper_doi 10.1039/C8CY00265G
_journal_volume 8
_journal_year 2018
_chemical_formula_moiety 'C25 H29 Cl2 O2 P Ru'
_chemical_formula_sum 'C25 H29 Cl2 O2 P Ru'
_chemical_formula_weight 564.42
_space_group_crystal_system monoclinic
_space_group_IT_number 14
_space_group_name_Hall '-P 2yn'
_space_group_name_H-M_alt 'P 1 21/n 1'
_atom_sites_solution_hydrogens mixed
_atom_sites_solution_primary direct
_audit_creation_date 2017-07-15
_audit_creation_method
;
Olex2 1.2
(compiled 2015.01.26 svn.r3150 for OlexSys, GUI svn.r4998)
;
_audit_update_record
;
2017-10-20 deposited with the CCDC.
2018-04-02 downloaded from the CCDC.
;
_cell_angle_alpha 90
_cell_angle_beta 106.74
_cell_angle_gamma 90
_cell_formula_units_Z 4
_cell_length_a 10.595(2)
_cell_length_b 12.873(3)
_cell_length_c 18.387(4)
_cell_measurement_reflns_used 2244
_cell_measurement_temperature 100(2)
_cell_measurement_theta_max 23.93
_cell_measurement_theta_min 2.56
_cell_volume 2401.5(9)
_computing_cell_refinement 'SAINT v8.34A (Bruker, 2013)'
_computing_data_reduction 'SAINT v8.34A (Bruker, 2013)'
_computing_molecular_graphics 'Olex2 (Dolomanov et al., 2009)'
_computing_publication_material 'Olex2 (Dolomanov et al., 2009)'
_computing_structure_refinement 'ShelXL (Sheldrick, 2008)'
_computing_structure_solution 'ShelXT (Sheldrick, 2008)'
_diffrn_ambient_temperature 99.99
_diffrn_measured_fraction_theta_full 0.781
_diffrn_measured_fraction_theta_max 0.811
_diffrn_measurement_device_type 'Bruker APEX-II CCD'
_diffrn_measurement_method '\f and \w scans'
_diffrn_radiation_type MoK\a
_diffrn_radiation_wavelength 0.71073
_diffrn_reflns_av_R_equivalents 0.1040
_diffrn_reflns_av_unetI/netI 0.2111
_diffrn_reflns_Laue_measured_fraction_full 0.781
_diffrn_reflns_Laue_measured_fraction_max 0.811
_diffrn_reflns_limit_h_max 14
_diffrn_reflns_limit_h_min -14
_diffrn_reflns_limit_k_max 17
_diffrn_reflns_limit_k_min -17
_diffrn_reflns_limit_l_max 24
_diffrn_reflns_limit_l_min -24
_diffrn_reflns_number 16618
_diffrn_reflns_point_group_measured_fraction_full 0.781
_diffrn_reflns_point_group_measured_fraction_max 0.811
_diffrn_reflns_theta_full 25.242
_diffrn_reflns_theta_max 28.666
_diffrn_reflns_theta_min 1.960
_diffrn_standards_number 0
_exptl_absorpt_coefficient_mu 0.962
_exptl_absorpt_correction_T_max 0.7457
_exptl_absorpt_correction_T_min 0.6614
_exptl_absorpt_correction_type none
_exptl_absorpt_process_details
;
SADABS-2014/5 (Bruker,2014/5) was used for absorption correction.
wR2(int) was 0.1358 before and 0.0797 after correction.
The Ratio of minimum to maximum transmission is 0.8870.
The \l/2 correction factor is 0.00150.
;
_exptl_crystal_colour red
_exptl_crystal_colour_primary red
_exptl_crystal_density_diffrn 1.561
_exptl_crystal_description block
_exptl_crystal_F_000 1152
_refine_diff_density_max 0.672
_refine_diff_density_min -1.059
_refine_diff_density_rms 0.097
_refine_ls_extinction_method none
_refine_ls_goodness_of_fit_ref 0.577
_refine_ls_hydrogen_treatment mixed
_refine_ls_matrix_type full
_refine_ls_number_parameters 287
_refine_ls_number_reflns 5026
_refine_ls_number_restraints 0
_refine_ls_restrained_S_all 0.577
_refine_ls_R_factor_all 0.0874
_refine_ls_R_factor_gt 0.0420
_refine_ls_shift/su_max 0.000
_refine_ls_shift/su_mean 0.000
_refine_ls_structure_factor_coef Fsqd
_refine_ls_weighting_details 'w=1/[\s^2^(Fo^2^)] where P=(Fo^2^+2Fc^2^)/3'
_refine_ls_weighting_scheme calc
_refine_ls_wR_factor_gt 0.0624
_refine_ls_wR_factor_ref 0.0714
_reflns_Friedel_coverage 0.000
_reflns_number_gt 2700
_reflns_number_total 5026
_reflns_threshold_expression 'I > 2\s(I)'
_cod_data_source_file c8cy00265g2.cif
_cod_data_source_block 15lm_darkwa_ga058
_cod_original_cell_volume 2401.4(9)
_cod_database_code 1554191
_shelx_space_group_comment
;
The symmetry employed for this shelxl refinement is uniquely defined
by the following loop, which should always be used as a source of
symmetry information in preference to the above space-group names.
They are only intended as comments.
;
_olex2_refinement_description
;
1. Fixed Uiso
 At 1.2 times of:
  All C(H) groups, All C(H,H) groups
 At 1.5 times of:
  All C(H,H,H) groups
2.a Ternary CH refined with riding coordinates:
 C8(H8)
2.b Secondary CH2 refined with riding coordinates:
 C23(H23A,H23B), C24(H24A,H24B)
2.c Aromatic/amide H refined with riding coordinates:
 C1(H1A), C2(H2), C5(H5), C6(H6), C12(H12), C13(H13), C14(H14), C15(H15),
 C16(H16), C18(H18), C19(H19), C20(H20), C21(H21), C22(H22)
2.d Idealised Me refined as rotating group:
 C4(H4A,H4B,H4C), C9(H9A,H9B,H9C), C10(H10A,H10B,H10C)
;
_shelx_shelxl_version_number 2014/7
_olex2_submission_special_instructions 'No special instructions were received'

loop_
_space_group_symop_operation_xyz
'x, y, z'
'-x+1/2, y+1/2, -z+1/2'
'-x, -y, -z'
'x-1/2, -y-1/2, z-1/2'

loop_
_atom_site_label
_atom_site_type_symbol
_atom_site_fract_x
_atom_site_fract_y
_atom_site_fract_z
_atom_site_U_iso_or_equiv
_atom_site_adp_type
_atom_site_occupancy
_atom_site_site_symmetry_order
_atom_site_calc_flag
_atom_site_refinement_flags_posn
Ru1 Ru 0.36744(3) 0.13806(3) 0.07271(2) 0.01472(8) Uani 1 1 d .
Cl1 Cl 0.29108(10) -0.02819(8) 0.10165(6) 0.0201(2) Uani 1 1 d .
Cl2 Cl 0.58552(10) 0.09033(8) 0.14820(5) 0.0200(2) Uani 1 1 d .
P1 P 0.34294(11) 0.19652(9) 0.18806(6) 0.0148(2) Uani 1 1 d .
O1 O 0.4437(3) 0.1235(2) 0.47432(15) 0.0280(8) Uani 1 1 d .
O2 O 0.4707(3) -0.0089(3) 0.40285(17) 0.0378(9) Uani 1 1 d .
C1 C 0.3505(4) 0.2916(3) 0.0203(2) 0.0167(9) Uani 1 1 d .
H1A H 0.3650 0.3582 0.0435 0.020 Uiso 1 1 calc R
C2 C 0.2238(4) 0.2457(3) 0.0034(2) 0.0183(9) Uani 1 1 d .
H2 H 0.1552 0.2819 0.0164 0.022 Uiso 1 1 calc R
C3 C 0.1969(4) 0.1484(3) -0.0318(2) 0.0186(9) Uani 1 1 d .
C4 C 0.0642(4) 0.0986(3) -0.0514(2) 0.0212(10) Uani 1 1 d .
H4A H 0.0057 0.1394 -0.0297 0.032 Uiso 1 1 calc GR
H4B H 0.0723 0.0280 -0.0306 0.032 Uiso 1 1 calc GR
H4C H 0.0273 0.0956 -0.1067 0.032 Uiso 1 1 calc GR
C5 C 0.3042(4) 0.0960(3) -0.0490(2) 0.0199(9) Uani 1 1 d .
H5 H 0.2902 0.0293 -0.0720 0.024 Uiso 1 1 calc R
C6 C 0.4286(4) 0.1412(3) -0.0326(2) 0.0176(9) Uani 1 1 d .
H6 H 0.4974 0.1052 -0.0455 0.021 Uiso 1 1 calc R
C7 C 0.4551(4) 0.2399(3) 0.0031(2) 0.0171(9) Uani 1 1 d .
C8 C 0.5901(4) 0.2853(3) 0.0165(2) 0.0213(10) Uani 1 1 d .
H8 H 0.6562 0.2304 0.0395 0.026 Uiso 1 1 calc R
C9 C 0.6075(5) 0.3150(4) -0.0601(2) 0.0377(14) Uani 1 1 d .
H9A H 0.5945 0.2535 -0.0929 0.057 Uiso 1 1 calc GR
H9B H 0.6966 0.3424 -0.0529 0.057 Uiso 1 1 calc GR
H9C H 0.5426 0.3682 -0.0840 0.057 Uiso 1 1 calc GR
C10 C 0.6174(4) 0.3791(3) 0.0689(2) 0.0244(10) Uani 1 1 d .
H10A H 0.5627 0.4376 0.0438 0.037 Uiso 1 1 calc GR
H10B H 0.7106 0.3981 0.0806 0.037 Uiso 1 1 calc GR
H10C H 0.5963 0.3622 0.1160 0.037 Uiso 1 1 calc GR
C11 C 0.1741(4) 0.2278(3) 0.1877(2) 0.0158(9) Uani 1 1 d .
C12 C 0.0728(4) 0.1734(3) 0.1379(2) 0.0174(9) Uani 1 1 d .
H12 H 0.0924 0.1250 0.1037 0.021 Uiso 1 1 calc R
C13 C -0.0574(4) 0.1891(3) 0.1373(2) 0.0227(10) Uani 1 1 d .
H13 H -0.1266 0.1522 0.1025 0.027 Uiso 1 1 calc R
C14 C -0.0853(4) 0.2583(3) 0.1876(2) 0.0205(10) Uani 1 1 d .
H14 H -0.1739 0.2687 0.1879 0.025 Uiso 1 1 calc R
C15 C 0.0151(4) 0.3125(3) 0.2375(2) 0.0182(9) Uani 1 1 d .
H15 H -0.0047 0.3606 0.2718 0.022 Uiso 1 1 calc R
C16 C 0.1443(4) 0.2973(3) 0.2379(2) 0.0184(9) Uani 1 1 d .
H16 H 0.2130 0.3347 0.2727 0.022 Uiso 1 1 calc R
C17 C 0.4402(4) 0.3137(3) 0.2195(2) 0.0159(9) Uani 1 1 d .
C18 C 0.5747(4) 0.3042(3) 0.2552(2) 0.0174(9) Uani 1 1 d .
H18 H 0.6124 0.2376 0.2692 0.021 Uiso 1 1 calc R
C19 C 0.6536(4) 0.3919(3) 0.2702(2) 0.0210(10) Uani 1 1 d .
H19 H 0.7457 0.3848 0.2933 0.025 Uiso 1 1 calc R
C20 C 0.6004(4) 0.4892(4) 0.2522(2) 0.0222(10) Uani 1 1 d .
H20 H 0.6549 0.5492 0.2632 0.027 Uiso 1 1 calc R
C21 C 0.4660(4) 0.4987(3) 0.2178(2) 0.0189(9) Uani 1 1 d .
H21 H 0.4280 0.5658 0.2065 0.023 Uiso 1 1 calc R
C22 C 0.3873(4) 0.4124(3) 0.1999(2) 0.0192(9) Uani 1 1 d .
H22 H 0.2962 0.4199 0.1740 0.023 Uiso 1 1 calc R
C23 C 0.3976(4) 0.1070(3) 0.2684(2) 0.0170(9) Uani 1 1 d .
H23A H 0.3410 0.0444 0.2577 0.020 Uiso 1 1 calc R
H23B H 0.4889 0.0847 0.2726 0.020 Uiso 1 1 calc R
C24 C 0.3942(4) 0.1521(3) 0.3436(2) 0.0196(9) Uani 1 1 d .
H24A H 0.4492 0.2156 0.3533 0.024 Uiso 1 1 calc R
H24B H 0.3025 0.1735 0.3392 0.024 Uiso 1 1 calc R
C25 C 0.4399(4) 0.0826(3) 0.4106(2) 0.0174(9) Uani 1 1 d .
H1 H 0.467(5) 0.066(4) 0.540(3) 0.075(18) Uiso 1 1 d .

loop_
_atom_site_aniso_label
_atom_site_aniso_U_11
_atom_site_aniso_U_22
_atom_site_aniso_U_33
_atom_site_aniso_U_23
_atom_site_aniso_U_13
_atom_site_aniso_U_12
Ru1 0.01493(16) 0.01927(16) 0.01034(15) 0.00057(15) 0.00426(13) 0.00151(16)
Cl1 0.0231(5) 0.0201(5) 0.0176(5) 0.0013(4) 0.0065(5) -0.0010(5)
Cl2 0.0170(5) 0.0287(6) 0.0141(5) 0.0002(4) 0.0040(4) 0.0052(4)
P1 0.0157(5) 0.0187(6) 0.0106(5) 0.0009(4) 0.0045(5) 0.0014(5)
O1 0.0371(19) 0.036(2) 0.0107(15) -0.0008(14) 0.0063(15) -0.0060(16)
O2 0.063(3) 0.0276(19) 0.0249(19) 0.0084(15) 0.0152(19) 0.0146(19)
C1 0.020(2) 0.020(2) 0.010(2) 0.0037(17) 0.0038(19) 0.0046(19)
C2 0.019(2) 0.026(2) 0.009(2) 0.0070(17) 0.0030(19) 0.0045(19)
C3 0.019(2) 0.028(2) 0.010(2) 0.0052(18) 0.0050(18) 0.004(2)
C4 0.020(2) 0.029(2) 0.014(2) -0.0010(18) 0.004(2) -0.0036(19)
C5 0.024(2) 0.028(2) 0.008(2) -0.0021(18) 0.005(2) -0.001(2)
C6 0.022(2) 0.028(2) 0.0054(19) 0.0021(18) 0.0079(18) 0.004(2)
C7 0.025(2) 0.020(2) 0.008(2) 0.0034(16) 0.0073(19) -0.0004(19)
C8 0.018(2) 0.029(3) 0.018(2) 0.0003(19) 0.007(2) 0.0011(19)
C9 0.049(4) 0.046(3) 0.026(3) -0.006(2) 0.021(3) -0.016(3)
C10 0.021(2) 0.029(3) 0.025(2) -0.001(2) 0.008(2) -0.007(2)
C11 0.015(2) 0.025(2) 0.008(2) 0.0008(17) 0.0042(18) 0.0010(18)
C12 0.019(2) 0.025(2) 0.009(2) -0.0025(16) 0.0042(18) -0.0007(18)
C13 0.021(2) 0.028(3) 0.018(2) -0.0022(19) 0.005(2) -0.006(2)
C14 0.017(2) 0.022(2) 0.023(3) 0.0050(19) 0.006(2) 0.0039(19)
C15 0.019(2) 0.021(2) 0.018(2) -0.0002(18) 0.0104(19) 0.0029(19)
C16 0.022(2) 0.022(2) 0.011(2) -0.0029(17) 0.005(2) -0.0021(19)
C17 0.019(2) 0.019(2) 0.010(2) 0.0018(17) 0.0063(18) -0.0013(18)
C18 0.021(2) 0.020(2) 0.011(2) 0.0004(17) 0.0051(19) 0.0003(19)
C19 0.016(2) 0.038(3) 0.010(2) -0.0034(18) 0.0040(18) -0.0049(19)
C20 0.024(2) 0.033(3) 0.012(2) -0.0017(18) 0.009(2) -0.008(2)
C21 0.021(2) 0.021(2) 0.015(2) 0.0049(17) 0.0067(19) 0.0031(19)
C22 0.019(2) 0.025(2) 0.016(2) 0.0034(19) 0.009(2) 0.0030(19)
C23 0.018(2) 0.020(2) 0.013(2) 0.0016(16) 0.0048(19) 0.0022(17)
C24 0.021(2) 0.024(2) 0.014(2) 0.0039(18) 0.0054(19) 0.0035(19)
C25 0.015(2) 0.026(2) 0.012(2) 0.0014(18) 0.0044(19) 0.0007(19)

loop_
_atom_type_symbol
_atom_type_description
_atom_type_scat_dispersion_real
_atom_type_scat_dispersion_imag
_atom_type_scat_source
C C 0.0033 0.0016 'International Tables Vol C Tables 4.2.6.8 and 6.1.1.4'
H H 0.0000 0.0000 'International Tables Vol C Tables 4.2.6.8 and 6.1.1.4'
Cl Cl 0.1484 0.1585 'International Tables Vol C Tables 4.2.6.8 and 6.1.1.4'
O O 0.0106 0.0060 'International Tables Vol C Tables 4.2.6.8 and 6.1.1.4'
P P 0.1023 0.0942 'International Tables Vol C Tables 4.2.6.8 and 6.1.1.4'
Ru Ru -1.2594 0.8363 'International Tables Vol C Tables 4.2.6.8 and 6.1.1.4'

loop_
_geom_angle_atom_site_label_1
_geom_angle_atom_site_label_2
_geom_angle_atom_site_label_3
_geom_angle
Cl1 Ru1 Cl2 88.48(4)
P1 Ru1 Cl1 87.32(4)
P1 Ru1 Cl2 84.14(4)
C1 Ru1 Cl1 156.14(11)
C1 Ru1 Cl2 115.37(11)
C1 Ru1 P1 95.33(10)
C1 Ru1 C3 67.83(15)
C1 Ru1 C5 79.19(15)
C1 Ru1 C6 66.70(15)
C1 Ru1 C7 37.23(13)
C2 Ru1 Cl1 118.27(11)
C2 Ru1 Cl2 153.20(11)
C2 Ru1 P1 94.83(11)
C2 Ru1 C1 37.92(14)
C2 Ru1 C3 37.06(15)
C2 Ru1 C5 66.86(15)
C2 Ru1 C6 78.93(15)
C2 Ru1 C7 67.90(14)
C3 Ru1 Cl1 90.18(11)
C3 Ru1 Cl2 156.45(10)
C3 Ru1 P1 119.29(10)
C5 Ru1 Cl1 89.02(11)
C5 Ru1 Cl2 118.80(11)
C5 Ru1 P1 156.67(11)
C5 Ru1 C3 37.65(14)
C5 Ru1 C6 36.69(14)
C5 Ru1 C7 67.34(15)
C6 Ru1 Cl1 114.37(12)
C6 Ru1 Cl2 92.00(11)
C6 Ru1 P1 157.91(12)
C6 Ru1 C3 67.26(13)
C6 Ru1 C7 37.41(14)
C7 Ru1 Cl1 151.60(11)
C7 Ru1 Cl2 89.53(11)
C7 Ru1 P1 120.63(11)
C7 Ru1 C3 80.60(15)
C11 P1 Ru1 115.57(13)
C17 P1 Ru1 110.75(12)
C17 P1 C11 106.34(19)
C17 P1 C23 104.25(19)
C23 P1 Ru1 115.94(13)
C23 P1 C11 102.89(17)
C25 O1 H1 122(2)
Ru1 C1 H1A 129.5
C2 C1 Ru1 70.8(2)
C2 C1 H1A 119.6
C7 C1 Ru1 72.6(2)
C7 C1 H1A 119.6
C7 C1 C2 120.8(4)
Ru1 C2 H2 128.4
C1 C2 Ru1 71.3(2)
C1 C2 H2 119.1
C3 C2 Ru1 73.5(2)
C3 C2 C1 121.8(4)
C3 C2 H2 119.1
C2 C3 Ru1 69.4(2)
C2 C3 C4 123.2(4)
C2 C3 C5 117.0(4)
C4 C3 Ru1 130.9(3)
C5 C3 Ru1 70.4(2)
C5 C3 C4 119.8(4)
C3 C4 H4A 109.5
C3 C4 H4B 109.5
C3 C4 H4C 109.5
H4A C4 H4B 109.5
H4A C4 H4C 109.5
H4B C4 H4C 109.5
Ru1 C5 H5 129.4
C3 C5 Ru1 71.9(2)
C3 C5 H5 119.4
C6 C5 Ru1 71.7(2)
C6 C5 C3 121.1(4)
C6 C5 H5 119.4
Ru1 C6 H6 130.5
C5 C6 Ru1 71.6(2)
C5 C6 H6 119.2
C5 C6 C7 121.5(4)
C7 C6 Ru1 71.4(2)
C7 C6 H6 119.2
C1 C7 Ru1 70.2(2)
C1 C7 C6 117.7(4)
C1 C7 C8 123.7(4)
C6 C7 Ru1 71.2(2)
C6 C7 C8 118.5(3)
C8 C7 Ru1 132.5(3)
C7 C8 H8 108.2
C7 C8 C9 108.1(3)
C7 C8 C10 114.4(3)
C9 C8 H8 108.2
C10 C8 H8 108.2
C10 C8 C9 109.6(4)
C8 C9 H9A 109.5
C8 C9 H9B 109.5
C8 C9 H9C 109.5
H9A C9 H9B 109.5
H9A C9 H9C 109.5
H9B C9 H9C 109.5
C8 C10 H10A 109.5
C8 C10 H10B 109.5
C8 C10 H10C 109.5
H10A C10 H10B 109.5
H10A C10 H10C 109.5
H10B C10 H10C 109.5
C12 C11 P1 117.5(3)
C12 C11 C16 119.1(4)
C16 C11 P1 123.3(3)
C11 C12 H12 119.7
C11 C12 C13 120.6(4)
C13 C12 H12 119.7
C12 C13 H13 120.2
C14 C13 C12 119.6(4)
C14 C13 H13 120.2
C13 C14 H14 120.0
C13 C14 C15 120.1(4)
C15 C14 H14 120.0
C14 C15 H15 119.8
C14 C15 C16 120.4(4)
C16 C15 H15 119.8
C11 C16 H16 119.9
C15 C16 C11 120.2(4)
C15 C16 H16 119.9
C18 C17 P1 119.0(3)
C18 C17 C22 118.8(4)
C22 C17 P1 121.6(3)
C17 C18 H18 120.0
C19 C18 C17 120.0(4)
C19 C18 H18 120.0
C18 C19 H19 119.6
C20 C19 C18 120.8(4)
C20 C19 H19 119.6
C19 C20 H20 120.4
C19 C20 C21 119.1(4)
C21 C20 H20 120.4
C20 C21 H21 119.6
C22 C21 C20 120.7(4)
C22 C21 H21 119.6
C17 C22 H22 119.8
C21 C22 C17 120.4(4)
C21 C22 H22 119.8
P1 C23 H23A 108.7
P1 C23 H23B 108.7
H23A C23 H23B 107.6
C24 C23 P1 114.3(3)
C24 C23 H23A 108.7
C24 C23 H23B 108.7
C23 C24 H24A 108.3
C23 C24 H24B 108.3
H24A C24 H24B 107.4
C25 C24 C23 116.1(3)
C25 C24 H24A 108.3
C25 C24 H24B 108.3
O1 C25 C24 115.4(4)
O2 C25 O1 123.9(4)
O2 C25 C24 120.7(4)

loop_
_geom_bond_atom_site_label_1
_geom_bond_atom_site_label_2
_geom_bond_distance
Ru1 Cl1 2.4011(12)
Ru1 Cl2 2.4072(11)
Ru1 P1 2.3344(11)
Ru1 C1 2.184(4)
Ru1 C2 2.178(4)
Ru1 C3 2.231(4)
Ru1 C5 2.211(4)
Ru1 C6 2.212(3)
Ru1 C7 2.215(4)
P1 C11 1.832(4)
P1 C17 1.824(4)
P1 C23 1.831(4)
O1 C25 1.275(5)
O1 H1 1.38(5)
O2 C25 1.241(5)
C1 H1A 0.9500
C1 C2 1.417(5)
C1 C7 1.404(5)
C2 H2 0.9500
C2 C3 1.402(6)
C3 C4 1.492(5)
C3 C5 1.433(5)
C4 H4A 0.9800
C4 H4B 0.9800
C4 H4C 0.9800
C5 H5 0.9500
C5 C6 1.392(5)
C6 H6 0.9500
C6 C7 1.420(6)
C7 C8 1.499(6)
C8 H8 1.0000
C8 C9 1.520(5)
C8 C10 1.520(6)
C9 H9A 0.9800
C9 H9B 0.9800
C9 H9C 0.9800
C10 H10A 0.9800
C10 H10B 0.9800
C10 H10C 0.9800
C11 C12 1.383(5)
C11 C16 1.386(5)
C12 H12 0.9500
C12 C13 1.392(5)
C13 H13 0.9500
C13 C14 1.376(5)
C14 H14 0.9500
C14 C15 1.377(6)
C15 H15 0.9500
C15 C16 1.381(5)
C16 H16 0.9500
C17 C18 1.392(5)
C17 C22 1.394(5)
C18 H18 0.9500
C18 C19 1.385(6)
C19 H19 0.9500
C19 C20 1.374(6)
C20 H20 0.9500
C20 C21 1.387(5)
C21 H21 0.9500
C21 C22 1.371(5)
C22 H22 0.9500
C23 H23A 0.9900
C23 H23B 0.9900
C23 C24 1.511(5)
C24 H24A 0.9900
C24 H24B 0.9900
C24 C25 1.486(5)

loop_
_geom_torsion_atom_site_label_1
_geom_torsion_atom_site_label_2
_geom_torsion_atom_site_label_3
_geom_torsion_atom_site_label_4
_geom_torsion
Ru1 P1 C11 C12 29.6(4)
Ru1 P1 C11 C16 -154.8(3)
Ru1 P1 C17 C18 -80.2(3)
Ru1 P1 C17 C22 91.1(3)
Ru1 P1 C23 C24 173.6(2)
Ru1 C1 C2 C3 -55.8(4)
Ru1 C1 C7 C6 54.8(3)
Ru1 C1 C7 C8 -128.5(4)
Ru1 C2 C3 C4 126.2(4)
Ru1 C2 C3 C5 -53.6(3)
Ru1 C3 C5 C6 -54.4(3)
Ru1 C5 C6 C7 -53.2(3)
Ru1 C6 C7 C1 -54.3(3)
Ru1 C6 C7 C8 128.8(4)
Ru1 C7 C8 C9 159.6(3)
Ru1 C7 C8 C10 -77.9(5)
P1 C11 C12 C13 176.5(3)
P1 C11 C16 C15 -176.0(3)
P1 C17 C18 C19 171.2(3)
P1 C17 C22 C21 -173.5(3)
P1 C23 C24 C25 -179.0(3)
C1 C2 C3 Ru1 54.7(3)
C1 C2 C3 C4 -179.1(4)
C1 C2 C3 C5 1.1(6)
C1 C7 C8 C9 -107.0(4)
C1 C7 C8 C10 15.4(6)
C2 C1 C7 Ru1 -53.9(3)
C2 C1 C7 C6 0.9(6)
C2 C1 C7 C8 177.5(4)
C2 C3 C5 Ru1 53.1(3)
C2 C3 C5 C6 -1.3(6)
C3 C5 C6 Ru1 54.5(3)
C3 C5 C6 C7 1.2(6)
C4 C3 C5 Ru1 -126.7(4)
C4 C3 C5 C6 178.9(4)
C5 C6 C7 Ru1 53.3(3)
C5 C6 C7 C1 -1.0(6)
C5 C6 C7 C8 -177.9(4)
C6 C7 C8 C9 69.6(5)
C6 C7 C8 C10 -168.0(4)
C7 C1 C2 Ru1 54.8(3)
C7 C1 C2 C3 -1.0(6)
C11 P1 C17 C18 153.5(3)
C11 P1 C17 C22 -35.2(4)
C11 P1 C23 C24 -59.3(3)
C11 C12 C13 C14 -0.9(7)
C12 C11 C16 C15 -0.5(6)
C12 C13 C14 C15 0.7(6)
C13 C14 C15 C16 -0.5(6)
C14 C15 C16 C11 0.4(6)
C16 C11 C12 C13 0.7(6)
C17 P1 C11 C12 152.9(3)
C17 P1 C11 C16 -31.5(4)
C17 P1 C23 C24 51.6(3)
C17 C18 C19 C20 1.8(6)
C18 C17 C22 C21 -2.1(6)
C18 C19 C20 C21 -0.7(6)
C19 C20 C21 C22 -1.8(6)
C20 C21 C22 C17 3.2(6)
C22 C17 C18 C19 -0.3(6)
C23 P1 C11 C12 -97.8(3)
C23 P1 C11 C16 77.8(4)
C23 P1 C17 C18 45.2(3)
C23 P1 C17 C22 -143.6(3)
C23 C24 C25 O1 176.2(3)
C23 C24 C25 O2 -4.4(6)
